data_4063860
loop_
_publ_author_name
'Kong, Yong'
'Wen, Lifang'
'Song, Haibin'
'Xu, Shansheng'
'Yang, Min'
'Liu, Binyuan'
'Wang, Baiquan'

_publ_section_title
;
 Synthesis, Structures, and Norbornene Polymerization Behavior of
 Aryloxide-N-Heterocyclic Carbene Ligated Palladacycles
;
_journal_issue 1
_journal_name_full Organometallics
_journal_page_first 153
_journal_paper_doi 10.1021/om100994s
_journal_volume 30
_journal_year 2011
_chemical_formula_sum 'C29 H41 N3 O Pd'
_chemical_formula_weight 554.05
_chemical_name_systematic
; 
 ? 
;
_space_group_IT_number 2
_symmetry_cell_setting triclinic
_symmetry_space_group_name_Hall '-P 1'
_symmetry_space_group_name_H-M 'P -1'
_atom_sites_solution_hydrogens geom
_atom_sites_solution_primary direct
_atom_sites_solution_secondary difmap
_audit_creation_method SHELXL-97
_cell_angle_alpha 76.99(3)
_cell_angle_beta 87.58(3)
_cell_angle_gamma 88.28(3)
_cell_formula_units_Z 4
_cell_length_a 10.598(2)
_cell_length_b 13.524(3)
_cell_length_c 19.771(4)
_cell_measurement_reflns_used 7917
_cell_measurement_temperature 113(2)
_cell_measurement_theta_max 27.896
_cell_measurement_theta_min 1.924
_cell_volume 2757.9(10)
_computing_cell_refinement crystalclear
_computing_data_collection 'crystalclear(Rigaku/MSC Inc., 2005)'
_computing_data_reduction crystalclear
_computing_molecular_graphics 'Bruker SHELXTL'
_computing_publication_material 'Bruker SHELXTL'
_computing_structure_refinement 'SHELXL-97 (Sheldrick, 1997)'
_computing_structure_solution 'SHELXS-97 (Sheldrick, 1990)'
_diffrn_ambient_temperature 113(2)
_diffrn_detector_area_resol_mean 7.31
_diffrn_measured_fraction_theta_full 0.993
_diffrn_measured_fraction_theta_max 0.993
_diffrn_measurement_device_type 'rigaku saturn CCD area detector'
_diffrn_measurement_method '\w and \f scans'
_diffrn_radiation_monochromator confocal
_diffrn_radiation_source 'rotating anode'
_diffrn_radiation_type MoK\a
_diffrn_radiation_wavelength 0.71073
_diffrn_reflns_av_R_equivalents 0.0267
_diffrn_reflns_av_sigmaI/netI 0.0410
_diffrn_reflns_limit_h_max 12
_diffrn_reflns_limit_h_min -11
_diffrn_reflns_limit_k_max 16
_diffrn_reflns_limit_k_min -16
_diffrn_reflns_limit_l_max 20
_diffrn_reflns_limit_l_min -23
_diffrn_reflns_number 20483
_diffrn_reflns_theta_full 25.02
_diffrn_reflns_theta_max 25.02
_diffrn_reflns_theta_min 1.92
_diffrn_standards_decay_% 0
_diffrn_standards_interval_count 0
_diffrn_standards_interval_time 0
_diffrn_standards_number 0
_exptl_absorpt_coefficient_mu 0.698
_exptl_absorpt_correction_T_max 0.9210
_exptl_absorpt_correction_T_min 0.8731
_exptl_absorpt_correction_type multi-scan
_exptl_absorpt_process_details crystalclear
_exptl_crystal_density_diffrn 1.334
_exptl_crystal_density_method 'not measured'
_exptl_crystal_F_000 1160
_exptl_crystal_size_max 0.20
_exptl_crystal_size_mid 0.18
_exptl_crystal_size_min 0.12
_refine_diff_density_max 0.938
_refine_diff_density_min -1.048
_refine_diff_density_rms 0.087
_refine_ls_extinction_method none
_refine_ls_goodness_of_fit_ref 1.025
_refine_ls_hydrogen_treatment constr
_refine_ls_matrix_type full
_refine_ls_number_parameters 633
_refine_ls_number_reflns 9689
_refine_ls_number_restraints 0
_refine_ls_restrained_S_all 1.025
_refine_ls_R_factor_all 0.0520
_refine_ls_R_factor_gt 0.0422
_refine_ls_shift/su_max 0.002
_refine_ls_shift/su_mean 0.000
_refine_ls_structure_factor_coef Fsqd
_refine_ls_weighting_details 'calc w=1/[\s^2^(Fo^2^)+(0.0499P)^2^+4.6574P] where P=(Fo^2^+2Fc^2^)/3'
_refine_ls_weighting_scheme calc
_refine_ls_wR_factor_gt 0.0971
_refine_ls_wR_factor_ref 0.1044
_reflns_number_gt 8174
_reflns_number_total 9689
_reflns_threshold_expression >2sigma(I)
_cod_data_source_file om100994s_si_001.cif
_cod_data_source_block r90609b
_cod_depositor_comments
;
The following automatic conversions were performed:

'_symmetry_cell_setting' value 'Triclinic' changed to 'triclinic'
according to /home/saulius/struct/CIF-dictionaries/cif_core.dic
dictionary named 'cif_core.dic' version 2.4.1 from
2010-06-29.

'_exptl_absorpt_correction_type' value 'MULTI-SCAN'
changed to 'multi-scan' according to
/home/saulius/struct/CIF-dictionaries/cif_core.dic dictionary named
'cif_core.dic' version 2.4.1 from
2010-06-29.

'_refine_ls_hydrogen_treatment' value 'CONSTR' changed
to 'constr' according to
/home/saulius/struct/CIF-dictionaries/cif_core.dic dictionary named
'cif_core.dic' version 2.4.1 from 2010-06-29.

Automatic conversion script
Id: cif_fix_values 1715 2011-07-08 13:25:40Z adriana 
;
_cod_original_cell_volume 2758.1(10)
_cod_original_sg_symbol_H-M P-1
_cod_database_code 4063860

loop_
_symmetry_equiv_pos_as_xyz
'x, y, z'
'-x, -y, -z'

loop_
_atom_site_label
_atom_site_type_symbol
_atom_site_fract_x
_atom_site_fract_y
_atom_site_fract_z
_atom_site_U_iso_or_equiv
_atom_site_adp_type
_atom_site_occupancy
_atom_site_symmetry_multiplicity
_atom_site_calc_flag
_atom_site_refinement_flags
Pd1 Pd 0.58788(2) 0.358526(19) 0.198599(14) 0.01976(9) Uani 1 1 d .
Pd2 Pd 0.90210(3) 0.76394(2) 0.661375(14) 0.02649(9) Uani 1 1 d .
O1 O 0.5784(2) 0.26546(16) 0.12626(12) 0.0195(5) Uani 1 1 d .
O2 O 0.9180(2) 0.9093(2) 0.68292(13) 0.0303(6) Uani 1 1 d .
N1 N 0.6658(3) 0.4582(2) 0.05716(17) 0.0227(7) Uani 1 1 d .
N2 N 0.5616(3) 0.5683(2) 0.10161(18) 0.0250(7) Uani 1 1 d .
N3 N 0.5345(3) 0.2405(2) 0.28612(16) 0.0302(7) Uani 1 1 d .
N4 N 0.8310(2) 0.9320(2) 0.54780(14) 0.0171(6) Uani 1 1 d .
N5 N 0.9297(3) 0.8192(2) 0.50310(15) 0.0194(6) Uani 1 1 d .
N6 N 0.9563(4) 0.6819(4) 0.76269(19) 0.0712(16) Uani 1 1 d .
C1 C 0.6742(3) 0.2720(2) 0.08068(18) 0.0178(7) Uani 1 1 d .
C2 C 0.7283(3) 0.1842(2) 0.05982(18) 0.0178(7) Uani 1 1 d .
C3 C 0.8383(3) 0.1953(2) 0.01818(18) 0.0195(7) Uani 1 1 d .
H3 H 0.8746 0.1372 0.0071 0.023 Uiso 1 1 calc R
C4 C 0.8981(3) 0.2875(3) -0.00825(19) 0.0221(8) Uani 1 1 d .
C5 C 0.8384(3) 0.3731(3) 0.0065(2) 0.0241(8) Uani 1 1 d .
H5 H 0.8721 0.4366 -0.0118 0.029 Uiso 1 1 calc R
C6 C 0.7285(3) 0.3652(2) 0.04822(19) 0.0206(7) Uani 1 1 d .
C7 C 0.6675(3) 0.0800(3) 0.08426(19) 0.0231(8) Uani 1 1 d .
C8 C 0.5274(3) 0.0879(3) 0.0665(2) 0.0297(9) Uani 1 1 d .
H8A H 0.4847 0.1358 0.0892 0.045 Uiso 1 1 calc R
H8B H 0.4898 0.0226 0.0820 0.045 Uiso 1 1 calc R
H8C H 0.5201 0.1103 0.0172 0.045 Uiso 1 1 calc R
C9 C 0.6816(4) 0.0422(3) 0.1629(2) 0.0330(9) Uani 1 1 d .
H9A H 0.7695 0.0322 0.1729 0.050 Uiso 1 1 calc R
H9B H 0.6388 -0.0209 0.1786 0.050 Uiso 1 1 calc R
H9C H 0.6452 0.0916 0.1865 0.050 Uiso 1 1 calc R
C10 C 0.7294(4) -0.0007(3) 0.0490(2) 0.0313(9) Uani 1 1 d .
H10A H 0.7246 0.0217 -0.0004 0.047 Uiso 1 1 calc R
H10B H 0.6860 -0.0635 0.0644 0.047 Uiso 1 1 calc R
H10C H 0.8164 -0.0106 0.0612 0.047 Uiso 1 1 calc R
C11 C 1.0250(3) 0.2897(3) -0.0486(2) 0.0225(8) Uani 1 1 d .
C12 C 1.1244(3) 0.2303(3) -0.0008(2) 0.0267(8) Uani 1 1 d .
H12A H 1.2046 0.2335 -0.0256 0.040 Uiso 1 1 calc R
H12B H 1.1000 0.1608 0.0142 0.040 Uiso 1 1 calc R
H12C H 1.1311 0.2595 0.0389 0.040 Uiso 1 1 calc R
C13 C 1.0145(4) 0.2405(3) -0.1109(2) 0.0358(10) Uani 1 1 d .
H13A H 1.0940 0.2445 -0.1363 0.054 Uiso 1 1 calc R
H13B H 0.9504 0.2755 -0.1406 0.054 Uiso 1 1 calc R
H13C H 0.9924 0.1706 -0.0946 0.054 Uiso 1 1 calc R
C14 C 1.0702(4) 0.3984(3) -0.0758(3) 0.0558(16) Uani 1 1 d .
H14A H 1.0830 0.4290 -0.0373 0.084 Uiso 1 1 calc R
H14B H 1.0076 0.4372 -0.1049 0.084 Uiso 1 1 calc R
H14C H 1.1482 0.3973 -0.1021 0.084 Uiso 1 1 calc R
C15 C 0.6478(3) 0.5429(3) 0.0040(2) 0.0270(8) Uani 1 1 d .
H15 H 0.6754 0.5507 -0.0421 0.032 Uiso 1 1 calc R
C16 C 0.5827(3) 0.6117(3) 0.0318(2) 0.0286(9) Uani 1 1 d .
H16 H 0.5568 0.6763 0.0086 0.034 Uiso 1 1 calc R
C17 C 0.6120(3) 0.4722(2) 0.1183(2) 0.0223(8) Uani 1 1 d .
C18 C 0.4890(3) 0.6181(3) 0.1510(2) 0.0271(8) Uani 1 1 d .
H18 H 0.4945 0.5747 0.1978 0.032 Uiso 1 1 calc R
C19 C 0.3505(3) 0.6306(3) 0.1324(2) 0.0358(10) Uani 1 1 d .
H19A H 0.3433 0.6748 0.0873 0.054 Uiso 1 1 calc R
H19B H 0.3037 0.6594 0.1662 0.054 Uiso 1 1 calc R
H19C H 0.3172 0.5655 0.1320 0.054 Uiso 1 1 calc R
C20 C 0.5467(4) 0.7208(3) 0.1510(3) 0.0426(11) Uani 1 1 d .
H20A H 0.6356 0.7116 0.1585 0.064 Uiso 1 1 calc R
H20B H 0.5068 0.7483 0.1874 0.064 Uiso 1 1 calc R
H20C H 0.5338 0.7667 0.1070 0.064 Uiso 1 1 calc R
C21 C 0.6169(4) 0.4315(3) 0.2731(3) 0.0393(11) Uani 1 1 d .
C22 C 0.6981(4) 0.5120(4) 0.2712(3) 0.0604(17) Uani 1 1 d .
H22 H 0.7359 0.5456 0.2294 0.073 Uiso 1 1 calc R
C23 C 0.7218(6) 0.5414(5) 0.3336(5) 0.097(3) Uani 1 1 d .
H23 H 0.7755 0.5950 0.3323 0.117 Uiso 1 1 calc R
C24 C 0.6680(10) 0.4933(6) 0.3956(5) 0.122(4) Uani 1 1 d .
H24 H 0.6864 0.5129 0.4362 0.147 Uiso 1 1 calc R
C25 C 0.5859(8) 0.4150(5) 0.3978(3) 0.098(3) Uani 1 1 d .
H25 H 0.5476 0.3829 0.4399 0.117 Uiso 1 1 calc R
C26 C 0.5602(5) 0.3839(4) 0.3374(2) 0.0558(16) Uani 1 1 d .
C27 C 0.4765(5) 0.2978(3) 0.3358(2) 0.0529(14) Uani 1 1 d .
H27A H 0.4679 0.2538 0.3818 0.064 Uiso 1 1 calc R
H27B H 0.3932 0.3233 0.3211 0.064 Uiso 1 1 calc R
C28 C 0.4405(4) 0.1715(3) 0.2693(2) 0.0349(10) Uani 1 1 d .
H28A H 0.4756 0.1394 0.2340 0.052 Uiso 1 1 calc R
H28B H 0.3659 0.2099 0.2529 0.052 Uiso 1 1 calc R
H28C H 0.4192 0.1207 0.3103 0.052 Uiso 1 1 calc R
C29 C 0.6428(5) 0.1786(3) 0.3188(3) 0.0516(14) Uani 1 1 d .
H29A H 0.7013 0.2218 0.3333 0.077 Uiso 1 1 calc R
H29B H 0.6844 0.1451 0.2857 0.077 Uiso 1 1 calc R
H29C H 0.6130 0.1287 0.3583 0.077 Uiso 1 1 calc R
C30 C 0.8246(3) 0.9742(3) 0.66201(19) 0.0230(8) Uani 1 1 d .
C31 C 0.7711(3) 0.9846(2) 0.59652(18) 0.0177(7) Uani 1 1 d .
C32 C 0.6644(3) 1.0437(2) 0.57606(17) 0.0176(7) Uani 1 1 d .
H32 H 0.6309 1.0446 0.5332 0.021 Uiso 1 1 calc R
C33 C 0.6070(3) 1.1017(2) 0.61879(18) 0.0189(7) Uani 1 1 d .
C34 C 0.6654(3) 1.0990(3) 0.68138(19) 0.0227(8) Uani 1 1 d .
H34 H 0.6309 1.1399 0.7098 0.027 Uiso 1 1 calc R
C35 C 0.7703(3) 1.0401(3) 0.70404(19) 0.0246(8) Uani 1 1 d .
C36 C 0.8276(3) 1.0427(3) 0.7735(2) 0.0318(9) Uani 1 1 d .
C37 C 0.9684(4) 1.0700(4) 0.7613(3) 0.0481(13) Uani 1 1 d .
H37A H 1.0124 1.0204 0.7407 0.072 Uiso 1 1 calc R
H37B H 1.0045 1.0708 0.8049 0.072 Uiso 1 1 calc R
H37C H 0.9757 1.1358 0.7307 0.072 Uiso 1 1 calc R
C38 C 0.8131(4) 0.9395(4) 0.8236(2) 0.0453(11) Uani 1 1 d .
H38A H 0.7250 0.9260 0.8335 0.068 Uiso 1 1 calc R
H38B H 0.8539 0.9399 0.8660 0.068 Uiso 1 1 calc R
H38C H 0.8513 0.8876 0.8029 0.068 Uiso 1 1 calc R
C39 C 0.7619(4) 1.1223(4) 0.8085(2) 0.0411(11) Uani 1 1 d .
H39A H 0.7675 1.1882 0.7779 0.062 Uiso 1 1 calc R
H39B H 0.8026 1.1228 0.8509 0.062 Uiso 1 1 calc R
H39C H 0.6747 1.1056 0.8186 0.062 Uiso 1 1 calc R
C40 C 0.4869(3) 1.1674(3) 0.60011(19) 0.0229(8) Uani 1 1 d .
C41 C 0.3835(4) 1.1364(3) 0.6576(2) 0.0328(9) Uani 1 1 d .
H41A H 0.3077 1.1755 0.6447 0.049 Uiso 1 1 calc R
H41B H 0.4116 1.1488 0.7004 0.049 Uiso 1 1 calc R
H41C H 0.3667 1.0655 0.6635 0.049 Uiso 1 1 calc R
C42 C 0.5178(4) 1.2792(3) 0.5946(3) 0.0426(11) Uani 1 1 d .
H42A H 0.5850 1.2986 0.5605 0.064 Uiso 1 1 calc R
H42B H 0.5435 1.2880 0.6388 0.064 Uiso 1 1 calc R
H42C H 0.4442 1.3209 0.5809 0.064 Uiso 1 1 calc R
C43 C 0.4363(4) 1.1553(3) 0.5317(2) 0.0354(10) Uani 1 1 d .
H43A H 0.4998 1.1744 0.4954 0.053 Uiso 1 1 calc R
H43B H 0.3626 1.1981 0.5210 0.053 Uiso 1 1 calc R
H43C H 0.4145 1.0858 0.5356 0.053 Uiso 1 1 calc R
C44 C 0.8524(3) 0.9743(3) 0.47788(18) 0.0229(8) Uani 1 1 d .
H44 H 0.8287 1.0393 0.4545 0.027 Uiso 1 1 calc R
C45 C 0.9137(3) 0.9041(3) 0.45024(18) 0.0233(8) Uani 1 1 d .
H45 H 0.9404 0.9112 0.4040 0.028 Uiso 1 1 calc R
C46 C 0.8803(3) 0.8357(3) 0.56449(18) 0.0188(7) Uani 1 1 d .
C47 C 0.9970(3) 0.7247(3) 0.49405(19) 0.0223(8) Uani 1 1 d .
H47 H 0.9889 0.6744 0.5381 0.027 Uiso 1 1 calc R
C48 C 1.1366(4) 0.7444(3) 0.4783(3) 0.0388(11) Uani 1 1 d .
H48A H 1.1471 0.7939 0.4354 0.058 Uiso 1 1 calc R
H48B H 1.1796 0.6823 0.4744 0.058 Uiso 1 1 calc R
H48C H 1.1713 0.7693 0.5151 0.058 Uiso 1 1 calc R
C49 C 0.9357(4) 0.6823(3) 0.4390(2) 0.0376(10) Uani 1 1 d .
H49A H 0.8475 0.6723 0.4510 0.056 Uiso 1 1 calc R
H49B H 0.9757 0.6186 0.4364 0.056 Uiso 1 1 calc R
H49C H 0.9450 0.7292 0.3949 0.056 Uiso 1 1 calc R
C50 C 0.8676(5) 0.6249(3) 0.6505(2) 0.0446(13) Uani 1 1 d .
C51 C 0.7835(5) 0.5940(3) 0.6073(3) 0.0453(13) Uani 1 1 d .
H51 H 0.7437 0.6426 0.5735 0.054 Uiso 1 1 calc R
C52 C 0.7579(7) 0.4916(4) 0.6140(3) 0.086(3) Uani 1 1 d .
H52 H 0.7003 0.4721 0.5854 0.103 Uiso 1 1 calc R
C53 C 0.8194(12) 0.4185(4) 0.6637(5) 0.147(6) Uani 1 1 d .
H53 H 0.8059 0.3500 0.6668 0.177 Uiso 1 1 calc R
C54 C 0.8969(12) 0.4465(5) 0.7065(4) 0.151(6) Uani 1 1 d .
H54 H 0.9330 0.3970 0.7412 0.182 Uiso 1 1 calc R
C55 C 0.9263(8) 0.5490(4) 0.7010(3) 0.093(3) Uani 1 1 d .
C56 C 1.0122(8) 0.5855(6) 0.7469(3) 0.125(4) Uani 1 1 d .
H56A H 1.0948 0.5983 0.7241 0.149 Uiso 1 1 calc R
H56B H 1.0218 0.5345 0.7896 0.149 Uiso 1 1 calc R
C57 C 1.0529(6) 0.7332(7) 0.7935(3) 0.113(3) Uani 1 1 d .
H57A H 1.0181 0.7958 0.8020 0.170 Uiso 1 1 calc R
H57B H 1.1248 0.7471 0.7619 0.170 Uiso 1 1 calc R
H57C H 1.0784 0.6901 0.8364 0.170 Uiso 1 1 calc R
C58 C 0.8490(6) 0.6567(4) 0.8126(2) 0.074(2) Uani 1 1 d .
H58A H 0.8782 0.6146 0.8551 0.110 Uiso 1 1 calc R
H58B H 0.7875 0.6210 0.7936 0.110 Uiso 1 1 calc R
H58C H 0.8114 0.7181 0.8218 0.110 Uiso 1 1 calc R

loop_
_atom_site_aniso_label
_atom_site_aniso_U_11
_atom_site_aniso_U_22
_atom_site_aniso_U_33
_atom_site_aniso_U_23
_atom_site_aniso_U_13
_atom_site_aniso_U_12
Pd1 0.01754(14) 0.01808(14) 0.02577(16) -0.00922(11) -0.00541(11) 0.00476(10)
Pd2 0.02457(16) 0.03947(18) 0.01441(15) -0.00605(12) -0.00261(11) 0.01843(12)
O1 0.0180(12) 0.0155(11) 0.0249(14) -0.0052(10) 0.0048(10) -0.0018(9)
O2 0.0172(13) 0.0555(17) 0.0240(14) -0.0214(13) -0.0052(11) 0.0067(12)
N1 0.0159(14) 0.0130(14) 0.0380(19) -0.0044(13) 0.0030(13) 0.0017(11)
N2 0.0164(15) 0.0150(14) 0.044(2) -0.0092(14) 0.0029(13) 0.0019(11)
N3 0.044(2) 0.0256(16) 0.0207(17) -0.0069(14) -0.0056(14) 0.0159(14)
N4 0.0163(14) 0.0216(15) 0.0155(15) -0.0087(12) 0.0014(11) -0.0035(11)
N5 0.0205(15) 0.0229(15) 0.0164(15) -0.0085(12) 0.0026(12) -0.0014(12)
N6 0.084(3) 0.108(4) 0.0171(19) -0.013(2) -0.009(2) 0.082(3)
C1 0.0151(16) 0.0149(16) 0.0230(19) -0.0031(14) -0.0014(14) -0.0023(13)
C2 0.0174(16) 0.0149(16) 0.0211(18) -0.0042(14) -0.0001(14) -0.0018(13)
C3 0.0191(17) 0.0132(16) 0.0254(19) -0.0031(14) 0.0003(14) 0.0009(13)
C4 0.0180(17) 0.0188(17) 0.028(2) -0.0031(15) 0.0005(15) 0.0025(14)
C5 0.0194(18) 0.0128(16) 0.038(2) -0.0013(15) 0.0039(16) -0.0023(13)
C6 0.0155(17) 0.0142(16) 0.032(2) -0.0062(15) 0.0020(14) 0.0016(13)
C7 0.0259(19) 0.0177(17) 0.025(2) -0.0059(15) 0.0063(15) -0.0002(14)
C8 0.026(2) 0.0240(19) 0.043(2) -0.0155(18) 0.0053(17) -0.0092(15)
C9 0.044(2) 0.0209(19) 0.031(2) 0.0009(17) 0.0045(18) 0.0000(17)
C10 0.034(2) 0.0170(18) 0.043(3) -0.0095(17) 0.0106(18) -0.0049(15)
C11 0.0160(17) 0.0181(17) 0.032(2) -0.0035(15) 0.0056(15) -0.0010(13)
C12 0.0191(18) 0.033(2) 0.031(2) -0.0137(17) -0.0006(16) 0.0013(15)
C13 0.026(2) 0.055(3) 0.025(2) -0.006(2) 0.0017(16) -0.0021(18)
C14 0.031(2) 0.020(2) 0.106(4) 0.001(2) 0.037(3) -0.0002(17)
C15 0.0184(18) 0.0166(17) 0.042(2) 0.0005(16) 0.0078(16) -0.0006(14)
C16 0.0198(18) 0.0139(17) 0.049(3) -0.0008(17) 0.0036(17) 0.0007(14)
C17 0.0116(16) 0.0152(17) 0.043(2) -0.0120(16) -0.0025(15) -0.0005(13)
C18 0.0178(18) 0.0202(18) 0.045(2) -0.0129(17) 0.0021(16) 0.0031(14)
C19 0.022(2) 0.037(2) 0.054(3) -0.022(2) -0.0001(18) 0.0091(16)
C20 0.031(2) 0.029(2) 0.075(4) -0.026(2) -0.002(2) 0.0010(17)
C21 0.039(2) 0.033(2) 0.056(3) -0.028(2) -0.033(2) 0.0239(18)
C22 0.040(3) 0.045(3) 0.116(5) -0.056(3) -0.048(3) 0.032(2)
C23 0.084(5) 0.065(4) 0.178(8) -0.091(5) -0.108(6) 0.062(4)
C24 0.199(9) 0.083(5) 0.118(7) -0.081(5) -0.135(7) 0.103(6)
C25 0.192(8) 0.063(4) 0.053(4) -0.043(3) -0.077(4) 0.083(5)
C26 0.096(4) 0.043(3) 0.035(3) -0.020(2) -0.036(3) 0.048(3)
C27 0.100(4) 0.037(3) 0.018(2) -0.0042(19) 0.004(2) 0.028(3)
C28 0.038(2) 0.028(2) 0.033(2) 0.0023(18) 0.0115(18) 0.0035(17)
C29 0.077(4) 0.036(2) 0.046(3) -0.016(2) -0.039(3) 0.029(2)
C30 0.0123(16) 0.037(2) 0.0225(19) -0.0125(17) 0.0014(14) -0.0059(14)
C31 0.0181(17) 0.0197(17) 0.0165(18) -0.0065(14) 0.0035(13) -0.0055(13)
C32 0.0228(17) 0.0181(16) 0.0126(17) -0.0036(14) -0.0019(13) -0.0064(13)
C33 0.0187(17) 0.0185(17) 0.0197(18) -0.0047(14) 0.0017(14) -0.0056(13)
C34 0.0193(17) 0.0309(19) 0.0219(19) -0.0147(16) 0.0051(14) -0.0072(14)
C35 0.0173(17) 0.041(2) 0.022(2) -0.0192(17) -0.0007(14) -0.0036(15)
C36 0.0187(19) 0.060(3) 0.025(2) -0.025(2) -0.0040(15) 0.0025(17)
C37 0.024(2) 0.088(4) 0.049(3) -0.048(3) -0.006(2) -0.003(2)
C38 0.044(3) 0.073(3) 0.024(2) -0.022(2) -0.0046(19) 0.006(2)
C39 0.025(2) 0.073(3) 0.038(3) -0.040(2) -0.0051(18) 0.005(2)
C40 0.029(2) 0.0188(17) 0.0205(19) -0.0048(15) 0.0020(15) 0.0022(14)
C41 0.024(2) 0.045(2) 0.026(2) -0.0023(18) 0.0019(16) 0.0032(17)
C42 0.041(2) 0.022(2) 0.064(3) -0.010(2) 0.009(2) 0.0028(18)
C43 0.041(2) 0.039(2) 0.025(2) -0.0055(18) -0.0060(18) 0.0196(19)
C44 0.0280(19) 0.0222(18) 0.0182(19) -0.0036(15) 0.0025(15) -0.0055(15)
C45 0.031(2) 0.0236(18) 0.0153(18) -0.0043(15) 0.0072(15) -0.0066(15)
C46 0.0124(16) 0.0254(18) 0.0213(19) -0.0108(15) -0.0017(13) -0.0005(13)
C47 0.0226(18) 0.0225(18) 0.0229(19) -0.0082(15) 0.0061(15) -0.0040(14)
C48 0.025(2) 0.034(2) 0.062(3) -0.022(2) 0.014(2) -0.0019(17)
C49 0.048(3) 0.033(2) 0.036(2) -0.016(2) 0.002(2) -0.0043(19)
C50 0.074(3) 0.028(2) 0.021(2) 0.0057(18) 0.026(2) 0.029(2)
C51 0.065(3) 0.020(2) 0.047(3) -0.009(2) 0.042(3) -0.0030(19)
C52 0.141(6) 0.029(3) 0.087(5) -0.023(3) 0.092(5) -0.022(3)
C53 0.297(14) 0.018(3) 0.102(6) 0.007(4) 0.161(9) 0.018(5)
C54 0.324(15) 0.048(4) 0.047(4) 0.029(3) 0.099(7) 0.108(6)
C55 0.179(7) 0.060(4) 0.021(3) 0.014(2) 0.037(4) 0.089(4)
C56 0.193(8) 0.148(7) 0.020(3) -0.010(4) -0.012(4) 0.153(7)
C57 0.067(4) 0.245(9) 0.034(3) -0.052(5) -0.034(3) 0.101(5)
C58 0.127(5) 0.064(3) 0.017(2) 0.007(2) 0.012(3) 0.066(4)

loop_
_atom_type_symbol
_atom_type_description
_atom_type_scat_dispersion_real
_atom_type_scat_dispersion_imag
_atom_type_scat_source
C C 0.0033 0.0016 'International Tables Vol C Tables 4.2.6.8 and 6.1.1.4'
H H 0.0000 0.0000 'International Tables Vol C Tables 4.2.6.8 and 6.1.1.4'
N N 0.0061 0.0033 'International Tables Vol C Tables 4.2.6.8 and 6.1.1.4'
O O 0.0106 0.0060 'International Tables Vol C Tables 4.2.6.8 and 6.1.1.4'
Pd Pd -0.9988 1.0072 'International Tables Vol C Tables 4.2.6.8 and 6.1.1.4'

loop_
_geom_angle_atom_site_label_1
_geom_angle_atom_site_label_2
_geom_angle_atom_site_label_3
_geom_angle
C17 Pd1 C21 98.37(17)
C17 Pd1 O1 86.68(12)
C21 Pd1 O1 171.40(12)
C17 Pd1 N3 172.08(13)
C21 Pd1 N3 81.77(17)
O1 Pd1 N3 94.19(10)
C46 Pd2 C50 97.78(16)
C46 Pd2 O2 86.26(12)
C50 Pd2 O2 172.23(13)
C46 Pd2 N6 171.01(15)
C50 Pd2 N6 82.0(2)
O2 Pd2 N6 95.03(16)
C1 O1 Pd1 115.62(19)
C30 O2 Pd2 115.6(2)
C17 N1 C15 111.1(3)
C17 N1 C6 124.5(3)
C15 N1 C6 124.3(3)
C17 N2 C16 111.1(3)
C17 N2 C18 124.5(3)
C16 N2 C18 124.4(3)
C28 N3 C29 108.6(3)
C28 N3 C27 109.7(4)
C29 N3 C27 109.1(3)
C28 N3 Pd1 112.8(2)
C29 N3 Pd1 113.6(3)
C27 N3 Pd1 102.8(2)
C46 N4 C44 110.6(3)
C46 N4 C31 124.9(3)
C44 N4 C31 124.4(3)
C46 N5 C45 110.8(3)
C46 N5 C47 125.2(3)
C45 N5 C47 124.0(3)
C58 N6 C57 109.1(4)
C58 N6 C56 109.1(5)
C57 N6 C56 109.5(5)
C58 N6 Pd2 113.5(3)
C57 N6 Pd2 113.7(4)
C56 N6 Pd2 101.6(3)
O1 C1 C6 122.4(3)
O1 C1 C2 122.1(3)
C6 C1 C2 115.5(3)
C3 C2 C1 118.7(3)
C3 C2 C7 120.6(3)
C1 C2 C7 120.7(3)
C2 C3 C4 124.6(3)
C2 C3 H3 117.7
C4 C3 H3 117.7
C5 C4 C3 116.2(3)
C5 C4 C11 123.5(3)
C3 C4 C11 120.2(3)
C4 C5 C6 120.8(3)
C4 C5 H5 119.6
C6 C5 H5 119.6
C5 C6 C1 123.5(3)
C5 C6 N1 117.9(3)
C1 C6 N1 118.6(3)
C8 C7 C2 109.8(3)
C8 C7 C9 110.4(3)
C2 C7 C9 109.6(3)
C8 C7 C10 107.1(3)
C2 C7 C10 112.6(3)
C9 C7 C10 107.4(3)
C7 C8 H8A 109.5
C7 C8 H8B 109.5
H8A C8 H8B 109.5
C7 C8 H8C 109.5
H8A C8 H8C 109.5
H8B C8 H8C 109.5
C7 C9 H9A 109.5
C7 C9 H9B 109.5
H9A C9 H9B 109.5
C7 C9 H9C 109.5
H9A C9 H9C 109.5
H9B C9 H9C 109.5
C7 C10 H10A 109.5
C7 C10 H10B 109.5
H10A C10 H10B 109.5
C7 C10 H10C 109.5
H10A C10 H10C 109.5
H10B C10 H10C 109.5
C12 C11 C14 108.5(3)
C12 C11 C4 109.4(3)
C14 C11 C4 111.6(3)
C12 C11 C13 108.4(3)
C14 C11 C13 108.2(4)
C4 C11 C13 110.7(3)
C11 C12 H12A 109.5
C11 C12 H12B 109.5
H12A C12 H12B 109.5
C11 C12 H12C 109.5
H12A C12 H12C 109.5
H12B C12 H12C 109.5
C11 C13 H13A 109.5
C11 C13 H13B 109.5
H13A C13 H13B 109.5
C11 C13 H13C 109.5
H13A C13 H13C 109.5
H13B C13 H13C 109.5
C11 C14 H14A 109.5
C11 C14 H14B 109.5
H14A C14 H14B 109.5
C11 C14 H14C 109.5
H14A C14 H14C 109.5
H14B C14 H14C 109.5
C16 C15 N1 106.9(3)
C16 C15 H15 126.5
N1 C15 H15 126.5
C15 C16 N2 107.0(3)
C15 C16 H16 126.5
N2 C16 H16 126.5
N1 C17 N2 103.9(3)
N1 C17 Pd1 121.5(2)
N2 C17 Pd1 133.0(3)
N2 C18 C19 110.3(3)
N2 C18 C20 109.9(3)
C19 C18 C20 111.2(3)
N2 C18 H18 108.5
C19 C18 H18 108.5
C20 C18 H18 108.5
C18 C19 H19A 109.5
C18 C19 H19B 109.5
H19A C19 H19B 109.5
C18 C19 H19C 109.5
H19A C19 H19C 109.5
H19B C19 H19C 109.5
C18 C20 H20A 109.5
C18 C20 H20B 109.5
H20A C20 H20B 109.5
C18 C20 H20C 109.5
H20A C20 H20C 109.5
H20B C20 H20C 109.5
C22 C21 C26 118.4(5)
C22 C21 Pd1 128.3(4)
C26 C21 Pd1 112.6(3)
C21 C22 C23 119.2(7)
C21 C22 H22 120.4
C23 C22 H22 120.4
C24 C23 C22 121.7(7)
C24 C23 H23 119.2
C22 C23 H23 119.2
C23 C24 C25 119.6(6)
C23 C24 H24 120.2
C25 C24 H24 120.2
C24 C25 C26 120.4(8)
C24 C25 H25 119.8
C26 C25 H25 119.8
C25 C26 C21 120.8(6)
C25 C26 C27 123.6(6)
C21 C26 C27 115.6(4)
N3 C27 C26 108.1(4)
N3 C27 H27A 110.1
C26 C27 H27A 110.1
N3 C27 H27B 110.1
C26 C27 H27B 110.1
H27A C27 H27B 108.4
N3 C28 H28A 109.5
N3 C28 H28B 109.5
H28A C28 H28B 109.5
N3 C28 H28C 109.5
H28A C28 H28C 109.5
H28B C28 H28C 109.5
N3 C29 H29A 109.5
N3 C29 H29B 109.5
H29A C29 H29B 109.5
N3 C29 H29C 109.5
H29A C29 H29C 109.5
H29B C29 H29C 109.5
O2 C30 C31 122.4(3)
O2 C30 C35 122.5(3)
C31 C30 C35 115.1(3)
C32 C31 C30 123.7(3)
C32 C31 N4 117.9(3)
C30 C31 N4 118.4(3)
C31 C32 C33 120.8(3)
C31 C32 H32 119.6
C33 C32 H32 119.6
C32 C33 C34 116.2(3)
C32 C33 C40 123.6(3)
C34 C33 C40 120.3(3)
C35 C34 C33 124.8(3)
C35 C34 H34 117.6
C33 C34 H34 117.6
C34 C35 C30 119.0(3)
C34 C35 C36 120.9(3)
C30 C35 C36 120.1(3)
C38 C36 C35 109.6(3)
C38 C36 C39 107.2(4)
C35 C36 C39 112.4(3)
C38 C36 C37 110.5(4)
C35 C36 C37 109.5(3)
C39 C36 C37 107.5(3)
C36 C37 H37A 109.5
C36 C37 H37B 109.5
H37A C37 H37B 109.5
C36 C37 H37C 109.5
H37A C37 H37C 109.5
H37B C37 H37C 109.5
C36 C38 H38A 109.5
C36 C38 H38B 109.5
H38A C38 H38B 109.5
C36 C38 H38C 109.5
H38A C38 H38C 109.5
H38B C38 H38C 109.5
C36 C39 H39A 109.5
C36 C39 H39B 109.5
H39A C39 H39B 109.5
C36 C39 H39C 109.5
H39A C39 H39C 109.5
H39B C39 H39C 109.5
C43 C40 C42 109.3(3)
C43 C40 C33 111.4(3)
C42 C40 C33 109.0(3)
C43 C40 C41 108.6(3)
C42 C40 C41 108.6(3)
C33 C40 C41 109.9(3)
C40 C41 H41A 109.5
C40 C41 H41B 109.5
H41A C41 H41B 109.5
C40 C41 H41C 109.5
H41A C41 H41C 109.5
H41B C41 H41C 109.5
C40 C42 H42A 109.5
C40 C42 H42B 109.5
H42A C42 H42B 109.5
C40 C42 H42C 109.5
H42A C42 H42C 109.5
H42B C42 H42C 109.5
C40 C43 H43A 109.5
C40 C43 H43B 109.5
H43A C43 H43B 109.5
C40 C43 H43C 109.5
H43A C43 H43C 109.5
H43B C43 H43C 109.5
C45 C44 N4 107.2(3)
C45 C44 H44 126.4
N4 C44 H44 126.4
C44 C45 N5 107.2(3)
C44 C45 H45 126.4
N5 C45 H45 126.4
N5 C46 N4 104.3(3)
N5 C46 Pd2 132.5(2)
N4 C46 Pd2 121.6(2)
N5 C47 C49 110.4(3)
N5 C47 C48 110.2(3)
C49 C47 C48 112.7(3)
N5 C47 H47 107.8
C49 C47 H47 107.8
C48 C47 H47 107.8
C47 C48 H48A 109.5
C47 C48 H48B 109.5
H48A C48 H48B 109.5
C47 C48 H48C 109.5
H48A C48 H48C 109.5
H48B C48 H48C 109.5
C47 C49 H49A 109.5
C47 C49 H49B 109.5
H49A C49 H49B 109.5
C47 C49 H49C 109.5
H49A C49 H49C 109.5
H49B C49 H49C 109.5
C51 C50 C55 117.7(5)
C51 C50 Pd2 129.3(3)
C55 C50 Pd2 112.4(5)
C50 C51 C52 121.2(6)
C50 C51 H51 119.4
C52 C51 H51 119.4
C53 C52 C51 119.5(8)
C53 C52 H52 120.2
C51 C52 H52 120.2
C54 C53 C52 120.2(6)
C54 C53 H53 119.9
C52 C53 H53 119.9
C53 C54 C55 121.9(7)
C53 C54 H54 119.0
C55 C54 H54 119.0
C54 C55 C50 119.4(8)
C54 C55 C56 124.8(7)
C50 C55 C56 115.8(6)
C55 C56 N6 108.5(5)
C55 C56 H56A 110.0
N6 C56 H56A 110.0
C55 C56 H56B 110.0
N6 C56 H56B 110.0
H56A C56 H56B 108.4
N6 C57 H57A 109.5
N6 C57 H57B 109.5
H57A C57 H57B 109.5
N6 C57 H57C 109.5
H57A C57 H57C 109.5
H57B C57 H57C 109.5
N6 C58 H58A 109.5
N6 C58 H58B 109.5
H58A C58 H58B 109.5
N6 C58 H58C 109.5
H58A C58 H58C 109.5
H58B C58 H58C 109.5

loop_
_geom_bond_atom_site_label_1
_geom_bond_atom_site_label_2
_geom_bond_distance
Pd1 C17 1.959(4)
Pd1 C21 1.988(4)
Pd1 O1 2.114(2)
Pd1 N3 2.143(3)
Pd2 C46 1.962(4)
Pd2 C50 1.986(5)
Pd2 O2 2.116(3)
Pd2 N6 2.152(4)
O1 C1 1.320(4)
O2 C30 1.319(4)
N1 C17 1.365(5)
N1 C15 1.384(5)
N1 C6 1.447(4)
N2 C17 1.365(4)
N2 C16 1.384(5)
N2 C18 1.484(5)
N3 C28 1.481(5)
N3 C29 1.482(5)
N3 C27 1.486(5)
N4 C46 1.363(4)
N4 C44 1.384(4)
N4 C31 1.438(4)
N5 C46 1.363(4)
N5 C45 1.379(5)
N5 C47 1.487(4)
N6 C58 1.470(7)
N6 C57 1.478(9)
N6 C56 1.506(7)
C1 C6 1.408(5)
C1 C2 1.437(4)
C2 C3 1.390(5)
C2 C7 1.536(5)
C3 C4 1.399(5)
C3 H3 0.9300
C4 C5 1.384(5)
C4 C11 1.532(5)
C5 C6 1.391(5)
C5 H5 0.9300
C7 C8 1.535(5)
C7 C9 1.536(5)
C7 C10 1.539(5)
C8 H8A 0.9600
C8 H8B 0.9600
C8 H8C 0.9600
C9 H9A 0.9600
C9 H9B 0.9600
C9 H9C 0.9600
C10 H10A 0.9600
C10 H10B 0.9600
C10 H10C 0.9600
C11 C12 1.530(5)
C11 C14 1.531(5)
C11 C13 1.535(5)
C12 H12A 0.9600
C12 H12B 0.9600
C12 H12C 0.9600
C13 H13A 0.9600
C13 H13B 0.9600
C13 H13C 0.9600
C14 H14A 0.9600
C14 H14B 0.9600
C14 H14C 0.9600
C15 C16 1.342(5)
C15 H15 0.9300
C16 H16 0.9300
C18 C19 1.524(5)
C18 C20 1.534(5)
C18 H18 0.9800
C19 H19A 0.9600
C19 H19B 0.9600
C19 H19C 0.9600
C20 H20A 0.9600
C20 H20B 0.9600
C20 H20C 0.9600
C21 C22 1.400(7)
C21 C26 1.408(7)
C22 C23 1.412(8)
C22 H22 0.9300
C23 C24 1.362(12)
C23 H23 0.9300
C24 C25 1.383(12)
C24 H24 0.9300
C25 C26 1.392(7)
C25 H25 0.9300
C26 C27 1.491(8)
C27 H27A 0.9700
C27 H27B 0.9700
C28 H28A 0.9600
C28 H28B 0.9600
C28 H28C 0.9600
C29 H29A 0.9600
C29 H29B 0.9600
C29 H29C 0.9600
C30 C31 1.412(5)
C30 C35 1.442(5)
C31 C32 1.386(5)
C32 C33 1.388(5)
C32 H32 0.9300
C33 C34 1.399(5)
C33 C40 1.539(5)
C34 C35 1.378(5)
C34 H34 0.9300
C35 C36 1.533(5)
C36 C38 1.526(6)
C36 C39 1.541(5)
C36 C37 1.543(5)
C37 H37A 0.9600
C37 H37B 0.9600
C37 H37C 0.9600
C38 H38A 0.9600
C38 H38B 0.9600
C38 H38C 0.9600
C39 H39A 0.9600
C39 H39B 0.9600
C39 H39C 0.9600
C40 C43 1.519(5)
C40 C42 1.535(5)
C40 C41 1.542(5)
C41 H41A 0.9600
C41 H41B 0.9600
C41 H41C 0.9600
C42 H42A 0.9600
C42 H42B 0.9600
C42 H42C 0.9600
C43 H43A 0.9600
C43 H43B 0.9600
C43 H43C 0.9600
C44 C45 1.337(5)
C44 H44 0.9300
C45 H45 0.9300
C47 C49 1.516(5)
C47 C48 1.518(5)
C47 H47 0.9800
C48 H48A 0.9600
C48 H48B 0.9600
C48 H48C 0.9600
C49 H49A 0.9600
C49 H49B 0.9600
C49 H49C 0.9600
C50 C51 1.394(7)
C50 C55 1.412(6)
C51 C52 1.396(6)
C51 H51 0.9300
C52 C53 1.395(12)
C52 H52 0.9300
C53 C54 1.325(17)
C53 H53 0.9300
C54 C55 1.409(11)
C54 H54 0.9300
C55 C56 1.481(11)
C56 H56A 0.9700
C56 H56B 0.9700
C57 H57A 0.9600
C57 H57B 0.9600
C57 H57C 0.9600
C58 H58A 0.9600
C58 H58B 0.9600
C58 H58C 0.9600

loop_
_geom_torsion_atom_site_label_1
_geom_torsion_atom_site_label_2
_geom_torsion_atom_site_label_3
_geom_torsion_atom_site_label_4
_geom_torsion
C17 Pd1 O1 C1 53.5(2)
C21 Pd1 O1 C1 -72.8(11)
N3 Pd1 O1 C1 -134.4(2)
C46 Pd2 O2 C30 53.7(3)
C50 Pd2 O2 C30 -68.0(12)
N6 Pd2 O2 C30 -135.2(3)
C17 Pd1 N3 C28 60.2(10)
C21 Pd1 N3 C28 151.8(3)
O1 Pd1 N3 C28 -35.8(2)
C17 Pd1 N3 C29 -175.5(9)
C21 Pd1 N3 C29 -84.0(3)
O1 Pd1 N3 C29 88.4(3)
C17 Pd1 N3 C27 -57.8(10)
C21 Pd1 N3 C27 33.8(3)
O1 Pd1 N3 C27 -153.9(3)
C46 Pd2 N6 C58 -171.9(9)
C50 Pd2 N6 C58 -82.6(4)
O2 Pd2 N6 C58 90.2(4)
C46 Pd2 N6 C57 62.6(12)
C50 Pd2 N6 C57 151.9(3)
O2 Pd2 N6 C57 -35.3(3)
C46 Pd2 N6 C56 -54.9(14)
C50 Pd2 N6 C56 34.4(5)
O2 Pd2 N6 C56 -152.8(5)
Pd1 O1 C1 C6 -41.4(4)
Pd1 O1 C1 C2 139.9(3)
O1 C1 C2 C3 -172.3(3)
C6 C1 C2 C3 8.9(5)
O1 C1 C2 C7 6.4(5)
C6 C1 C2 C7 -172.3(3)
C1 C2 C3 C4 -3.3(5)
C7 C2 C3 C4 178.0(3)
C2 C3 C4 C5 -2.9(6)
C2 C3 C4 C11 174.9(3)
C3 C4 C5 C6 3.1(5)
C11 C4 C5 C6 -174.6(3)
C4 C5 C6 C1 3.1(6)
C4 C5 C6 N1 -175.4(3)
O1 C1 C6 C5 172.1(3)
C2 C1 C6 C5 -9.1(5)
O1 C1 C6 N1 -9.4(5)
C2 C1 C6 N1 169.4(3)
C17 N1 C6 C5 -140.2(4)
C15 N1 C6 C5 42.9(5)
C17 N1 C6 C1 41.3(5)
C15 N1 C6 C1 -135.7(4)
C3 C2 C7 C8 -127.7(3)
C1 C2 C7 C8 53.6(4)
C3 C2 C7 C9 110.9(4)
C1 C2 C7 C9 -67.9(4)
C3 C2 C7 C10 -8.5(5)
C1 C2 C7 C10 172.8(3)
C5 C4 C11 C12 114.9(4)
C3 C4 C11 C12 -62.7(4)
C5 C4 C11 C14 -5.1(6)
C3 C4 C11 C14 177.2(4)
C5 C4 C11 C13 -125.7(4)
C3 C4 C11 C13 56.6(5)
C17 N1 C15 C16 0.5(4)
C6 N1 C15 C16 177.8(3)
N1 C15 C16 N2 -0.1(4)
C17 N2 C16 C15 -0.3(4)
C18 N2 C16 C15 -178.0(3)
C15 N1 C17 N2 -0.7(4)
C6 N1 C17 N2 -178.0(3)
C15 N1 C17 Pd1 166.5(2)
C6 N1 C17 Pd1 -10.8(4)
C16 N2 C17 N1 0.6(4)
C18 N2 C17 N1 178.2(3)
C16 N2 C17 Pd1 -164.4(3)
C18 N2 C17 Pd1 13.2(5)
C21 Pd1 C17 N1 145.4(3)
O1 Pd1 C17 N1 -27.6(3)
N3 Pd1 C17 N1 -124.2(9)
C21 Pd1 C17 N2 -51.7(4)
O1 Pd1 C17 N2 135.3(3)
N3 Pd1 C17 N2 38.7(11)
C17 N2 C18 C19 -110.7(4)
C16 N2 C18 C19 66.6(4)
C17 N2 C18 C20 126.4(4)
C16 N2 C18 C20 -56.3(5)
C17 Pd1 C21 C22 -32.9(4)
O1 Pd1 C21 C22 92.7(11)
N3 Pd1 C21 C22 155.1(4)
C17 Pd1 C21 C26 156.8(3)
O1 Pd1 C21 C26 -77.7(12)
N3 Pd1 C21 C26 -15.2(3)
C26 C21 C22 C23 1.1(6)
Pd1 C21 C22 C23 -168.8(3)
C21 C22 C23 C24 0.2(7)
C22 C23 C24 C25 -1.4(9)
C23 C24 C25 C26 1.4(9)
C24 C25 C26 C21 -0.1(8)
C24 C25 C26 C27 177.7(5)
C22 C21 C26 C25 -1.1(6)
Pd1 C21 C26 C25 170.3(4)
C22 C21 C26 C27 -179.1(4)
Pd1 C21 C26 C27 -7.7(5)
C28 N3 C27 C26 -165.6(3)
C29 N3 C27 C26 75.6(4)
Pd1 N3 C27 C26 -45.3(4)
C25 C26 C27 N3 -140.1(5)
C21 C26 C27 N3 37.7(5)
Pd2 O2 C30 C31 -42.6(4)
Pd2 O2 C30 C35 137.8(3)
O2 C30 C31 C32 172.8(3)
C35 C30 C31 C32 -7.7(5)
O2 C30 C31 N4 -8.0(5)
C35 C30 C31 N4 171.6(3)
C46 N4 C31 C32 -140.1(3)
C44 N4 C31 C32 43.4(4)
C46 N4 C31 C30 40.6(4)
C44 N4 C31 C30 -135.9(3)
C30 C31 C32 C33 3.5(5)
N4 C31 C32 C33 -175.7(3)
C31 C32 C33 C34 2.0(5)
C31 C32 C33 C40 -178.7(3)
C32 C33 C34 C35 -3.1(5)
C40 C33 C34 C35 177.6(3)
C33 C34 C35 C30 -1.3(6)
C33 C34 C35 C36 179.8(3)
O2 C30 C35 C34 -174.0(3)
C31 C30 C35 C34 6.4(5)
O2 C30 C35 C36 4.8(5)
C31 C30 C35 C36 -174.7(3)
C34 C35 C36 C38 114.5(4)
C30 C35 C36 C38 -64.4(4)
C34 C35 C36 C39 -4.7(5)
C30 C35 C36 C39 176.4(4)
C34 C35 C36 C37 -124.1(4)
C30 C35 C36 C37 57.0(5)
C32 C33 C40 C43 3.4(5)
C34 C33 C40 C43 -177.4(3)
C32 C33 C40 C42 -117.4(4)
C34 C33 C40 C42 61.9(4)
C32 C33 C40 C41 123.7(4)
C34 C33 C40 C41 -57.0(4)
C46 N4 C44 C45 0.9(4)
C31 N4 C44 C45 177.8(3)
N4 C44 C45 N5 -0.1(4)
C46 N5 C45 C44 -0.8(4)
C47 N5 C45 C44 -178.4(3)
C45 N5 C46 N4 1.3(4)
C47 N5 C46 N4 178.8(3)
C45 N5 C46 Pd2 -163.9(3)
C47 N5 C46 Pd2 13.6(5)
C44 N4 C46 N5 -1.3(4)
C31 N4 C46 N5 -178.2(3)
C44 N4 C46 Pd2 165.9(2)
C31 N4 C46 Pd2 -11.0(4)
C50 Pd2 C46 N5 -50.9(3)
O2 Pd2 C46 N5 135.7(3)
N6 Pd2 C46 N5 37.1(13)
C50 Pd2 C46 N4 145.9(3)
O2 Pd2 C46 N4 -27.4(3)
N6 Pd2 C46 N4 -126.0(11)
C46 N5 C47 C49 125.0(4)
C45 N5 C47 C49 -57.7(4)
C46 N5 C47 C48 -109.8(4)
C45 N5 C47 C48 67.4(4)
C46 Pd2 C50 C51 -34.9(4)
O2 Pd2 C50 C51 86.1(12)
N6 Pd2 C50 C51 154.2(4)
C46 Pd2 C50 C55 154.2(4)
O2 Pd2 C50 C55 -84.8(13)
N6 Pd2 C50 C55 -16.7(4)
C55 C50 C51 C52 0.2(6)
Pd2 C50 C51 C52 -170.3(3)
C50 C51 C52 C53 -1.3(7)
C51 C52 C53 C54 3.2(10)
C52 C53 C54 C55 -3.9(12)
C53 C54 C55 C50 2.8(11)
C53 C54 C55 C56 -179.9(7)
C51 C50 C55 C54 -0.9(7)
Pd2 C50 C55 C54 171.2(4)
C51 C50 C55 C56 -178.4(5)
Pd2 C50 C55 C56 -6.3(6)
C54 C55 C56 N6 -139.9(6)
C50 C55 C56 N6 37.4(7)
C58 N6 C56 C55 74.4(6)
C57 N6 C56 C55 -166.2(5)
Pd2 N6 C56 C55 -45.7(6)
